data_7243849
loop_
_publ_author_name
'Reddy, Soudherpally Thirupathi'
'Sivaramakrishna, Dokku'
'Mamatha, Keerthi'
'Sharma, Manju'
'Swamy, Musti J.'

_publ_section_title
;
 Packing polymorphism, odd--even alternation and thermotropic phase
 transitions in N-,O-diacylethanolamines with varying N-acyl chains. A
 combined experimental and computational study
;
_journal_name_full 'Physical Chemistry Chemical Physics'
_journal_paper_doi 10.1039/D1CP03704H
_journal_year 2021
_chemical_formula_moiety 'C31 H61 N O3'
_chemical_formula_sum 'C31 H60 N O3'
_chemical_formula_weight 494.80
_space_group_crystal_system monoclinic
_space_group_IT_number 15
_space_group_name_Hall '-C 2yc'
_space_group_name_H-M_alt 'C 1 2/c 1'
_atom_sites_solution_hydrogens mixed
_audit_creation_date 2020-05-19
_audit_creation_method
;
Olex2 1.2
(compiled 2018.05.29 svn.r3508 for OlexSys, GUI svn.r5506)
;
_audit_update_record
;
2020-10-27 deposited with the CCDC.	2021-10-20 downloaded from the CCDC.
;
_cell_angle_alpha 90
_cell_angle_beta 91.137(2)
_cell_angle_gamma 90
_cell_formula_units_Z 8
_cell_length_a 143.40(2)
_cell_length_b 4.8764(7)
_cell_length_c 8.7342(13)
_cell_measurement_reflns_used 6796
_cell_measurement_temperature 293(2)
_cell_measurement_theta_max 26.09
_cell_measurement_theta_min 2.56
_cell_volume 6106.4(15)
_computing_molecular_graphics 'Olex2 (Dolomanov et al., 2009)'
_computing_publication_material 'Olex2 (Dolomanov et al., 2009)'
_computing_structure_refinement 'ShelXL (Sheldrick, 2015)'
_diffrn_ambient_temperature 293(2)
_diffrn_measured_fraction_theta_full 0.994
_diffrn_measured_fraction_theta_max 0.994
_diffrn_measurement_device_type 'CCD area detector'
_diffrn_measurement_method 'phi and omega scans'
_diffrn_radiation_type MoK\a
_diffrn_radiation_wavelength 0.71073
_diffrn_reflns_av_R_equivalents 0.1052
_diffrn_reflns_av_unetI/netI 0.0547
_diffrn_reflns_Laue_measured_fraction_full 0.994
_diffrn_reflns_Laue_measured_fraction_max 0.994
_diffrn_reflns_limit_h_max 170
_diffrn_reflns_limit_h_min -170
_diffrn_reflns_limit_k_max 5
_diffrn_reflns_limit_k_min -5
_diffrn_reflns_limit_l_max 10
_diffrn_reflns_limit_l_min -10
_diffrn_reflns_number 26772
_diffrn_reflns_point_group_measured_fraction_full 0.994
_diffrn_reflns_point_group_measured_fraction_max 0.994
_diffrn_reflns_theta_full 24.999
_diffrn_reflns_theta_max 24.999
_diffrn_reflns_theta_min 0.852
_exptl_absorpt_coefficient_mu 0.067
_exptl_crystal_colour colourless
_exptl_crystal_colour_primary colourless
_exptl_crystal_density_diffrn 1.076
_exptl_crystal_description plate
_exptl_crystal_F_000 2216
_exptl_crystal_size_max 0.3
_exptl_crystal_size_mid 0.2
_exptl_crystal_size_min 0.08
_refine_diff_density_max 0.565
_refine_diff_density_min -0.377
_refine_diff_density_rms 0.088
_refine_ls_extinction_method none
_refine_ls_goodness_of_fit_ref 1.180
_refine_ls_hydrogen_treatment mixed
_refine_ls_matrix_type full
_refine_ls_number_parameters 322
_refine_ls_number_reflns 5355
_refine_ls_number_restraints 0
_refine_ls_restrained_S_all 1.180
_refine_ls_R_factor_all 0.1223
_refine_ls_R_factor_gt 0.1189
_refine_ls_shift/su_max 0.000
_refine_ls_shift/su_mean 0.000
_refine_ls_structure_factor_coef Fsqd
_refine_ls_weighting_details 'w=1/[\s^2^(Fo^2^)+(0.0355P)^2^+65.3630P] where P=(Fo^2^+2Fc^2^)/3'
_refine_ls_weighting_scheme calc
_refine_ls_wR_factor_gt 0.2641
_refine_ls_wR_factor_ref 0.2655
_reflns_Friedel_coverage 0.000
_reflns_number_gt 5051
_reflns_number_total 5355
_reflns_threshold_expression 'I > 2\s(I)'
_cod_data_source_file d1cp03704h2.cif
_cod_data_source_block ntdop
_cod_database_code 7243849
_shelx_shelxl_version_number 2018/3
_shelx_space_group_comment
;
The symmetry employed for this shelxl refinement is uniquely defined
by the following loop, which should always be used as a source of
symmetry information in preference to the above space-group names.
They are only intended as comments.
;
_shelx_estimated_absorpt_t_max 0.995
_shelx_estimated_absorpt_t_min 0.980
_olex2_refinement_description
;
1. Fixed Uiso
 At 1.2 times of:
  All C(H,H) groups
 At 1.5 times of:
  All C(H,H,H) groups
2.a Secondary CH2 refined with riding coordinates:
 C2(H2A,H2B), C3(H3A,H3B), C4(H4A,H4B), C5(H5A,H5B), C6(H6A,H6B), C7(H7A,H7B),
 C8(H8A,H8B), C9(H9A,H9B), C10(H10A,H10B), C11(H11A,H11B), C12(H12A,H12B),
 C14(H14A,H14B), C15(H15A,H15B), C17(H17A,H17B), C18(H18A,H18B), C19(H19A,H19B),
  C20(H20A,H20B), C21(H21A,H21B), C22(H22A,H22B), C23(H23A,H23B), C24(H24A,
 H24B), C25(H25A,H25B), C26(H26A,H26B), C27(H27A,H27B), C28(H28A,H28B),
 C29(H29A,H29B), C30(H30A,H30B)
2.b Idealised Me refined as rotating group:
 C1(H1A,H1B,H1C), C31(H31A,H31B,H31C)
;
_olex2_submission_special_instructions 'No special instructions were received'

loop_
_space_group_symop_operation_xyz
'x, y, z'
'-x, y, -z+1/2'
'x+1/2, y+1/2, z'
'-x+1/2, y+1/2, -z+1/2'
'-x, -y, -z'
'x, -y, z-1/2'
'-x+1/2, -y+1/2, -z'
'x+1/2, -y+1/2, z-1/2'

loop_
_atom_site_label
_atom_site_type_symbol
_atom_site_fract_x
_atom_site_fract_y
_atom_site_fract_z
_atom_site_U_iso_or_equiv
_atom_site_adp_type
_atom_site_occupancy
_atom_site_site_symmetry_order
_atom_site_calc_flag
_atom_site_refinement_flags_posn
_atom_site_refinement_flags_adp
_atom_site_refinement_flags_occupancy
_atom_site_disorder_assembly
_atom_site_disorder_group
H1 H 0.1032(3) 1.072(11) -0.223(6) 0.025(13) Uiso 1 1 d . . . . .
O1 O 0.09984(2) 0.4570(6) -0.2378(4) 0.0208(7) Uani 1 1 d . . . . .
O2 O 0.12602(2) 0.6061(8) -0.0273(4) 0.0314(8) Uani 1 1 d . . . . .
O3 O 0.13464(3) 0.9794(10) -0.0502(5) 0.0602(14) Uani 1 1 d . . . . .
N1 N 0.10438(2) 0.8937(8) -0.2023(4) 0.0177(8) Uani 1 1 d . . . . .
C1 C 0.01000(3) 0.7086(12) 0.4631(6) 0.0372(13) Uani 1 1 d . . . . .
H1A H 0.010263 0.512177 0.468880 0.056 Uiso 1 1 calc GR . . . .
H1B H 0.005969 0.761978 0.379190 0.056 Uiso 1 1 calc GR . . . .
H1C H 0.007619 0.780485 0.556857 0.056 Uiso 1 1 calc GR . . . .
C2 C 0.01978(3) 0.8219(11) 0.4380(5) 0.0263(10) Uani 1 1 d . . . . .
H2A H 0.019379 1.019304 0.425864 0.032 Uiso 1 1 calc R . . . .
H2B H 0.023603 0.785109 0.528510 0.032 Uiso 1 1 calc R . . . .
C3 C 0.02453(3) 0.7016(10) 0.2995(5) 0.0213(9) Uani 1 1 d . . . . .
H3A H 0.020722 0.739607 0.208883 0.026 Uiso 1 1 calc R . . . .
H3B H 0.024883 0.504110 0.311271 0.026 Uiso 1 1 calc R . . . .
C4 C 0.03432(3) 0.8131(9) 0.2750(5) 0.0188(9) Uani 1 1 d . . . . .
H4A H 0.033945 1.010407 0.262320 0.023 Uiso 1 1 calc R . . . .
H4B H 0.038095 0.776848 0.366117 0.023 Uiso 1 1 calc R . . . .
C5 C 0.03917(3) 0.6917(9) 0.1374(4) 0.0171(9) Uani 1 1 d . . . . .
H5A H 0.035332 0.724122 0.046476 0.020 Uiso 1 1 calc R . . . .
H5B H 0.039692 0.494889 0.151148 0.020 Uiso 1 1 calc R . . . .
C6 C 0.04884(3) 0.8094(9) 0.1119(5) 0.0168(9) Uani 1 1 d . . . . .
H6A H 0.048333 1.006378 0.098524 0.020 Uiso 1 1 calc R . . . .
H6B H 0.052701 0.776101 0.202501 0.020 Uiso 1 1 calc R . . . .
C7 C 0.05359(3) 0.6882(9) -0.0259(5) 0.0168(9) Uani 1 1 d . . . . .
H7A H 0.049732 0.720991 -0.116482 0.020 Uiso 1 1 calc R . . . .
H7B H 0.054134 0.491380 -0.012357 0.020 Uiso 1 1 calc R . . . .
C8 C 0.06331(3) 0.8084(9) -0.0512(5) 0.0169(9) Uani 1 1 d . . . . .
H8A H 0.067180 0.774660 0.039193 0.020 Uiso 1 1 calc R . . . .
H8B H 0.062771 1.005364 -0.064055 0.020 Uiso 1 1 calc R . . . .
C9 C 0.06812(3) 0.6874(9) -0.1912(4) 0.0173(9) Uani 1 1 d . . . . .
H9A H 0.068578 0.490183 -0.178703 0.021 Uiso 1 1 calc R . . . .
H9B H 0.064263 0.722658 -0.281546 0.021 Uiso 1 1 calc R . . . .
C10 C 0.07786(3) 0.8028(9) -0.2173(4) 0.0175(9) Uani 1 1 d . . . . .
H10A H 0.081837 0.759786 -0.129374 0.021 Uiso 1 1 calc R . . . .
H10B H 0.077477 1.000850 -0.225610 0.021 Uiso 1 1 calc R . . . .
C11 C 0.08228(3) 0.6877(9) -0.3618(4) 0.0168(9) Uani 1 1 d . . . . .
H11A H 0.082623 0.489566 -0.353533 0.020 Uiso 1 1 calc R . . . .
H11B H 0.078305 0.731319 -0.449586 0.020 Uiso 1 1 calc R . . . .
C12 C 0.09205(3) 0.8007(9) -0.3887(5) 0.0176(9) Uani 1 1 d . . . . .
H12A H 0.094058 0.744594 -0.489357 0.021 Uiso 1 1 calc R . . . .
H12B H 0.091827 0.999462 -0.386907 0.021 Uiso 1 1 calc R . . . .
C13 C 0.09910(3) 0.7017(8) -0.2691(4) 0.0150(9) Uani 1 1 d . . . . .
C14 C 0.11129(3) 0.8239(10) -0.0837(5) 0.0215(9) Uani 1 1 d . . . . .
H14A H 0.108565 0.695862 -0.012320 0.026 Uiso 1 1 calc R . . . .
H14B H 0.113020 0.988258 -0.027467 0.026 Uiso 1 1 calc R . . . .
C15 C 0.11984(3) 0.6986(11) -0.1505(5) 0.0282(11) Uani 1 1 d . . . . .
H15A H 0.118095 0.544715 -0.215389 0.034 Uiso 1 1 calc R . . . .
H15B H 0.123010 0.832884 -0.212751 0.034 Uiso 1 1 calc R . . . .
C16 C 0.13325(3) 0.7679(10) 0.0114(5) 0.0193(9) Uani 1 1 d . . . . .
C17 C 0.13882(3) 0.6519(9) 0.1439(5) 0.0166(9) Uani 1 1 d . . . . .
H17A H 0.139786 0.457547 0.126674 0.020 Uiso 1 1 calc R . . . .
H17B H 0.135244 0.671333 0.236431 0.020 Uiso 1 1 calc R . . . .
C18 C 0.14822(3) 0.7895(9) 0.1679(5) 0.0176(9) Uani 1 1 d . . . . .
H18A H 0.147308 0.984912 0.182182 0.021 Uiso 1 1 calc R . . . .
H18B H 0.151930 0.763930 0.077409 0.021 Uiso 1 1 calc R . . . .
C19 C 0.15347(3) 0.6723(9) 0.3072(5) 0.0163(9) Uani 1 1 d . . . . .
H19A H 0.149735 0.699179 0.397321 0.020 Uiso 1 1 calc R . . . .
H19B H 0.154265 0.476495 0.293022 0.020 Uiso 1 1 calc R . . . .
C20 C 0.16300(3) 0.8023(9) 0.3350(5) 0.0177(9) Uani 1 1 d . . . . .
H20A H 0.166802 0.772005 0.245911 0.021 Uiso 1 1 calc R . . . .
H20B H 0.162238 0.998610 0.347313 0.021 Uiso 1 1 calc R . . . .
C21 C 0.16806(3) 0.6879(9) 0.4756(5) 0.0157(9) Uani 1 1 d . . . . .
H21A H 0.168721 0.491192 0.463267 0.019 Uiso 1 1 calc R . . . .
H21B H 0.164231 0.719004 0.564274 0.019 Uiso 1 1 calc R . . . .
C22 C 0.17767(3) 0.8104(9) 0.5073(5) 0.0160(9) Uani 1 1 d . . . . .
H22A H 0.181527 0.779725 0.418943 0.019 Uiso 1 1 calc R . . . .
H22B H 0.177038 1.006912 0.520753 0.019 Uiso 1 1 calc R . . . .
C23 C 0.18254(3) 0.6903(9) 0.6482(5) 0.0158(9) Uani 1 1 d . . . . .
H23A H 0.183131 0.493651 0.634900 0.019 Uiso 1 1 calc R . . . .
H23B H 0.178685 0.721734 0.736566 0.019 Uiso 1 1 calc R . . . .
C24 C 0.19222(3) 0.8122(9) 0.6799(4) 0.0147(8) Uani 1 1 d . . . . .
H24A H 0.196063 0.782083 0.591294 0.018 Uiso 1 1 calc R . . . .
H24B H 0.191626 1.008599 0.694172 0.018 Uiso 1 1 calc R . . . .
C25 C 0.19712(3) 0.6898(8) 0.8204(4) 0.0128(8) Uani 1 1 d . . . . .
H25A H 0.197711 0.493373 0.806178 0.015 Uiso 1 1 calc R . . . .
H25B H 0.193278 0.719929 0.909030 0.015 Uiso 1 1 calc R . . . .
C26 C 0.20681(3) 0.8109(9) 0.8526(4) 0.0157(9) Uani 1 1 d . . . . .
H26A H 0.210646 0.781169 0.763863 0.019 Uiso 1 1 calc R . . . .
H26B H 0.206215 1.007317 0.867007 0.019 Uiso 1 1 calc R . . . .
C27 C 0.21171(3) 0.6887(9) 0.9925(4) 0.0154(9) Uani 1 1 d . . . . .
H27A H 0.212321 0.492370 0.977858 0.018 Uiso 1 1 calc R . . . .
H27B H 0.207861 0.717858 1.081096 0.018 Uiso 1 1 calc R . . . .
C28 C 0.22137(3) 0.8103(9) 1.0248(4) 0.0155(9) Uani 1 1 d . . . . .
H28A H 0.225217 0.780865 0.936252 0.019 Uiso 1 1 calc R . . . .
H28B H 0.220755 1.006686 1.039232 0.019 Uiso 1 1 calc R . . . .
C29 C 0.22627(3) 0.6885(9) 1.1649(4) 0.0165(9) Uani 1 1 d . . . . .
H29A H 0.226827 0.491913 1.151034 0.020 Uiso 1 1 calc R . . . .
H29B H 0.222453 0.719706 1.253739 0.020 Uiso 1 1 calc R . . . .
C30 C 0.23595(3) 0.8082(10) 1.1961(5) 0.0203(9) Uani 1 1 d . . . . .
H30A H 0.239811 0.773777 1.108170 0.024 Uiso 1 1 calc R . . . .
H30B H 0.235415 1.005296 1.208039 0.024 Uiso 1 1 calc R . . . .
C31 C 0.24077(3) 0.6899(10) 1.3382(5) 0.0233(10) Uani 1 1 d . . . . .
H31A H 0.241530 0.495651 1.325859 0.035 Uiso 1 1 calc GR . . . .
H31B H 0.237034 0.725210 1.426097 0.035 Uiso 1 1 calc GR . . . .
H31C H 0.246770 0.774299 1.352317 0.035 Uiso 1 1 calc GR . . . .

loop_
_atom_site_aniso_label
_atom_site_aniso_U_11
_atom_site_aniso_U_22
_atom_site_aniso_U_33
_atom_site_aniso_U_23
_atom_site_aniso_U_13
_atom_site_aniso_U_12
O1 0.0202(15) 0.0155(16) 0.0267(16) 0.0038(13) 0.0000(12) 0.0013(12)
O2 0.0166(16) 0.043(2) 0.0339(19) 0.0125(16) -0.0133(14) -0.0088(15)
O3 0.053(3) 0.062(3) 0.065(3) 0.040(2) -0.038(2) -0.032(2)
N1 0.0196(18) 0.0166(19) 0.0168(17) 0.0015(15) -0.0016(14) 0.0044(15)
C1 0.015(2) 0.052(3) 0.045(3) 0.002(3) 0.010(2) 0.005(2)
C2 0.022(2) 0.037(3) 0.020(2) 0.003(2) 0.0027(18) 0.002(2)
C3 0.014(2) 0.028(2) 0.021(2) -0.0032(19) 0.0020(17) -0.0004(18)
C4 0.016(2) 0.024(2) 0.017(2) 0.0005(18) -0.0007(16) -0.0017(17)
C5 0.015(2) 0.022(2) 0.0134(19) -0.0026(17) 0.0006(15) 0.0000(17)
C6 0.015(2) 0.021(2) 0.0137(19) 0.0011(17) 0.0001(15) 0.0004(17)
C7 0.0103(19) 0.024(2) 0.016(2) -0.0022(17) 0.0015(15) 0.0003(16)
C8 0.0111(19) 0.024(2) 0.0154(19) 0.0026(17) -0.0005(15) 0.0011(17)
C9 0.018(2) 0.020(2) 0.0140(19) -0.0022(17) 0.0003(16) 0.0013(17)
C10 0.016(2) 0.025(2) 0.0116(19) 0.0027(17) 0.0000(15) -0.0006(17)
C11 0.015(2) 0.022(2) 0.0137(19) -0.0029(17) 0.0002(15) 0.0007(17)
C12 0.019(2) 0.021(2) 0.0132(19) 0.0015(17) 0.0024(16) 0.0021(17)
C13 0.016(2) 0.017(2) 0.0121(19) -0.0022(16) 0.0058(15) 0.0009(16)
C14 0.021(2) 0.026(2) 0.017(2) 0.0000(19) -0.0043(17) -0.0006(19)
C15 0.019(2) 0.044(3) 0.021(2) 0.004(2) -0.0090(18) -0.001(2)
C16 0.012(2) 0.027(2) 0.019(2) -0.0008(19) -0.0022(16) -0.0001(17)
C17 0.0121(19) 0.021(2) 0.017(2) 0.0038(17) -0.0042(16) 0.0003(16)
C18 0.014(2) 0.025(2) 0.0133(19) 0.0012(17) -0.0054(16) 0.0008(17)
C19 0.0116(19) 0.022(2) 0.0150(19) -0.0010(17) -0.0031(15) 0.0001(16)
C20 0.021(2) 0.016(2) 0.015(2) 0.0005(17) -0.0006(16) 0.0004(17)
C21 0.0102(19) 0.021(2) 0.0157(19) -0.0033(17) 0.0008(15) -0.0006(16)
C22 0.0103(19) 0.023(2) 0.0149(19) -0.0004(17) 0.0022(15) -0.0008(16)
C23 0.0098(18) 0.019(2) 0.018(2) -0.0024(17) -0.0006(15) -0.0006(16)
C24 0.0152(19) 0.019(2) 0.0097(18) 0.0006(16) -0.0009(15) -0.0018(16)
C25 0.0089(18) 0.018(2) 0.0119(18) -0.0010(16) -0.0014(15) -0.0001(15)
C26 0.0103(19) 0.023(2) 0.0138(19) 0.0025(17) -0.0004(15) -0.0014(16)
C27 0.0092(18) 0.025(2) 0.0115(18) -0.0007(17) 0.0008(15) -0.0013(16)
C28 0.0128(19) 0.020(2) 0.0135(19) 0.0005(17) 0.0008(15) 0.0015(16)
C29 0.0118(19) 0.025(2) 0.0127(19) 0.0001(17) 0.0030(15) -0.0003(17)
C30 0.016(2) 0.029(2) 0.017(2) -0.0009(18) -0.0011(16) -0.0019(18)
C31 0.016(2) 0.034(3) 0.020(2) 0.001(2) -0.0022(17) -0.0028(19)

loop_
_atom_type_symbol
_atom_type_description
_atom_type_scat_dispersion_real
_atom_type_scat_dispersion_imag
_atom_type_scat_source
C C 0.0033 0.0016 'International Tables Vol C Tables 4.2.6.8 and 6.1.1.4'
H H 0.0000 0.0000 'International Tables Vol C Tables 4.2.6.8 and 6.1.1.4'
N N 0.0061 0.0033 'International Tables Vol C Tables 4.2.6.8 and 6.1.1.4'
O O 0.0106 0.0060 'International Tables Vol C Tables 4.2.6.8 and 6.1.1.4'

loop_
_geom_angle_atom_site_label_1
_geom_angle_atom_site_label_2
_geom_angle_atom_site_label_3
_geom_angle
_geom_angle_site_symmetry_1
_geom_angle_site_symmetry_3
_geom_angle_publ_flag
C16 O2 C15 117.5(4) . . ?
C13 N1 H1 119(3) . . ?
C13 N1 C14 121.3(4) . . ?
C14 N1 H1 120(3) . . ?
H1A C1 H1B 109.5 . . ?
H1A C1 H1C 109.5 . . ?
H1B C1 H1C 109.5 . . ?
C2 C1 H1A 109.5 . . ?
C2 C1 H1B 109.5 . . ?
C2 C1 H1C 109.5 . . ?
C1 C2 H2A 108.8 . . ?
C1 C2 H2B 108.8 . . ?
H2A C2 H2B 107.7 . . ?
C3 C2 C1 113.7(4) . . ?
C3 C2 H2A 108.8 . . ?
C3 C2 H2B 108.8 . . ?
C2 C3 H3A 108.8 . . ?
C2 C3 H3B 108.8 . . ?
C2 C3 C4 113.8(4) . . ?
H3A C3 H3B 107.7 . . ?
C4 C3 H3A 108.8 . . ?
C4 C3 H3B 108.8 . . ?
C3 C4 H4A 108.7 . . ?
C3 C4 H4B 108.7 . . ?
H4A C4 H4B 107.6 . . ?
C5 C4 C3 114.2(4) . . ?
C5 C4 H4A 108.7 . . ?
C5 C4 H4B 108.7 . . ?
C4 C5 H5A 108.8 . . ?
C4 C5 H5B 108.8 . . ?
C4 C5 C6 113.7(3) . . ?
H5A C5 H5B 107.7 . . ?
C6 C5 H5A 108.8 . . ?
C6 C5 H5B 108.8 . . ?
C5 C6 H6A 108.9 . . ?
C5 C6 H6B 108.9 . . ?
H6A C6 H6B 107.7 . . ?
C7 C6 C5 113.2(3) . . ?
C7 C6 H6A 108.9 . . ?
C7 C6 H6B 108.9 . . ?
C6 C7 H7A 109.0 . . ?
C6 C7 H7B 109.0 . . ?
C6 C7 C8 113.0(3) . . ?
H7A C7 H7B 107.8 . . ?
C8 C7 H7A 109.0 . . ?
C8 C7 H7B 109.0 . . ?
C7 C8 H8A 109.0 . . ?
C7 C8 H8B 109.0 . . ?
C7 C8 C9 113.1(3) . . ?
H8A C8 H8B 107.8 . . ?
C9 C8 H8A 109.0 . . ?
C9 C8 H8B 109.0 . . ?
C8 C9 H9A 108.8 . . ?
C8 C9 H9B 108.8 . . ?
H9A C9 H9B 107.7 . . ?
C10 C9 C8 113.8(3) . . ?
C10 C9 H9A 108.8 . . ?
C10 C9 H9B 108.8 . . ?
C9 C10 H10A 109.1 . . ?
C9 C10 H10B 109.1 . . ?
C9 C10 C11 112.5(3) . . ?
H10A C10 H10B 107.8 . . ?
C11 C10 H10A 109.1 . . ?
C11 C10 H10B 109.1 . . ?
C10 C11 H11A 109.0 . . ?
C10 C11 H11B 109.0 . . ?
H11A C11 H11B 107.8 . . ?
C12 C11 C10 113.0(3) . . ?
C12 C11 H11A 109.0 . . ?
C12 C11 H11B 109.0 . . ?
C11 C12 H12A 109.1 . . ?
C11 C12 H12B 109.1 . . ?
H12A C12 H12B 107.9 . . ?
C13 C12 C11 112.3(3) . . ?
C13 C12 H12A 109.1 . . ?
C13 C12 H12B 109.1 . . ?
O1 C13 N1 122.7(4) . . ?
O1 C13 C12 121.0(4) . . ?
N1 C13 C12 116.3(4) . . ?
N1 C14 H14A 109.3 . . ?
N1 C14 H14B 109.3 . . ?
N1 C14 C15 111.6(3) . . ?
H14A C14 H14B 108.0 . . ?
C15 C14 H14A 109.3 . . ?
C15 C14 H14B 109.3 . . ?
O2 C15 C14 109.3(4) . . ?
O2 C15 H15A 109.8 . . ?
O2 C15 H15B 109.8 . . ?
C14 C15 H15A 109.8 . . ?
C14 C15 H15B 109.8 . . ?
H15A C15 H15B 108.3 . . ?
O2 C16 C17 111.6(4) . . ?
O3 C16 O2 122.4(4) . . ?
O3 C16 C17 125.9(4) . . ?
C16 C17 H17A 108.9 . . ?
C16 C17 H17B 108.9 . . ?
C16 C17 C18 113.4(3) . . ?
H17A C17 H17B 107.7 . . ?
C18 C17 H17A 108.9 . . ?
C18 C17 H17B 108.9 . . ?
C17 C18 H18A 109.3 . . ?
C17 C18 H18B 109.3 . . ?
C17 C18 C19 111.6(3) . . ?
H18A C18 H18B 108.0 . . ?
C19 C18 H18A 109.3 . . ?
C19 C18 H18B 109.3 . . ?
C18 C19 H19A 108.9 . . ?
C18 C19 H19B 108.9 . . ?
H19A C19 H19B 107.7 . . ?
C20 C19 C18 113.5(3) . . ?
C20 C19 H19A 108.9 . . ?
C20 C19 H19B 108.9 . . ?
C19 C20 H20A 109.0 . . ?
C19 C20 H20B 109.0 . . ?
H20A C20 H20B 107.8 . . ?
C21 C20 C19 112.9(3) . . ?
C21 C20 H20A 109.0 . . ?
C21 C20 H20B 109.0 . . ?
C20 C21 H21A 108.6 . . ?
C20 C21 H21B 108.6 . . ?
C20 C21 C22 114.7(3) . . ?
H21A C21 H21B 107.6 . . ?
C22 C21 H21A 108.6 . . ?
C22 C21 H21B 108.6 . . ?
C21 C22 H22A 108.9 . . ?
C21 C22 H22B 108.9 . . ?
H22A C22 H22B 107.7 . . ?
C23 C22 C21 113.3(3) . . ?
C23 C22 H22A 108.9 . . ?
C23 C22 H22B 108.9 . . ?
C22 C23 H23A 108.9 . . ?
C22 C23 H23B 108.9 . . ?
C22 C23 C24 113.4(3) . . ?
H23A C23 H23B 107.7 . . ?
C24 C23 H23A 108.9 . . ?
C24 C23 H23B 108.9 . . ?
C23 C24 H24A 108.9 . . ?
C23 C24 H24B 108.9 . . ?
H24A C24 H24B 107.7 . . ?
C25 C24 C23 113.3(3) . . ?
C25 C24 H24A 108.9 . . ?
C25 C24 H24B 108.9 . . ?
C24 C25 H25A 108.9 . . ?
C24 C25 H25B 108.9 . . ?
C24 C25 C26 113.5(3) . . ?
H25A C25 H25B 107.7 . . ?
C26 C25 H25A 108.9 . . ?
C26 C25 H25B 108.9 . . ?
C25 C26 H26A 108.9 . . ?
C25 C26 H26B 108.9 . . ?
H26A C26 H26B 107.7 . . ?
C27 C26 C25 113.6(3) . . ?
C27 C26 H26A 108.9 . . ?
C27 C26 H26B 108.9 . . ?
C26 C27 H27A 108.9 . . ?
C26 C27 H27B 108.9 . . ?
C26 C27 C28 113.6(3) . . ?
H27A C27 H27B 107.7 . . ?
C28 C27 H27A 108.9 . . ?
C28 C27 H27B 108.9 . . ?
C27 C28 H28A 108.8 . . ?
C27 C28 H28B 108.8 . . ?
H28A C28 H28B 107.7 . . ?
C29 C28 C27 113.6(3) . . ?
C29 C28 H28A 108.8 . . ?
C29 C28 H28B 108.8 . . ?
C28 C29 H29A 108.9 . . ?
C28 C29 H29B 108.9 . . ?
C28 C29 C30 113.5(3) . . ?
H29A C29 H29B 107.7 . . ?
C30 C29 H29A 108.9 . . ?
C30 C29 H29B 108.9 . . ?
C29 C30 H30A 108.9 . . ?
C29 C30 H30B 108.9 . . ?
H30A C30 H30B 107.7 . . ?
C31 C30 C29 113.4(4) . . ?
C31 C30 H30A 108.9 . . ?
C31 C30 H30B 108.9 . . ?
C30 C31 H31A 109.5 . . ?
C30 C31 H31B 109.5 . . ?
C30 C31 H31C 109.5 . . ?
H31A C31 H31B 109.5 . . ?
H31A C31 H31C 109.5 . . ?
H31B C31 H31C 109.5 . . ?

loop_
_geom_bond_atom_site_label_1
_geom_bond_atom_site_label_2
_geom_bond_distance
_geom_bond_site_symmetry_2
_geom_bond_publ_flag
O1 C13 1.228(5) . ?
O2 C15 1.452(5) . ?
O2 C16 1.341(5) . ?
O3 C16 1.182(6) . ?
N1 H1 0.90(6) . ?
N1 C13 1.331(6) . ?
N1 C14 1.459(5) . ?
C1 H1A 0.9600 . ?
C1 H1B 0.9600 . ?
C1 H1C 0.9600 . ?
C1 C2 1.527(6) . ?
C2 H2A 0.9700 . ?
C2 H2B 0.9700 . ?
C2 C3 1.518(6) . ?
C3 H3A 0.9700 . ?
C3 H3B 0.9700 . ?
C3 C4 1.524(6) . ?
C4 H4A 0.9700 . ?
C4 H4B 0.9700 . ?
C4 C5 1.520(5) . ?
C5 H5A 0.9700 . ?
C5 H5B 0.9700 . ?
C5 C6 1.522(5) . ?
C6 H6A 0.9700 . ?
C6 H6B 0.9700 . ?
C6 C7 1.515(5) . ?
C7 H7A 0.9700 . ?
C7 H7B 0.9700 . ?
C7 C8 1.532(5) . ?
C8 H8A 0.9700 . ?
C8 H8B 0.9700 . ?
C8 C9 1.534(5) . ?
C9 H9A 0.9700 . ?
C9 H9B 0.9700 . ?
C9 C10 1.527(6) . ?
C10 H10A 0.9700 . ?
C10 H10B 0.9700 . ?
C10 C11 1.530(5) . ?
C11 H11A 0.9700 . ?
C11 H11B 0.9700 . ?
C11 C12 1.528(6) . ?
C12 H12A 0.9700 . ?
C12 H12B 0.9700 . ?
C12 C13 1.519(6) . ?
C14 H14A 0.9700 . ?
C14 H14B 0.9700 . ?
C14 C15 1.499(6) . ?
C15 H15A 0.9700 . ?
C15 H15B 0.9700 . ?
C16 C17 1.503(6) . ?
C17 H17A 0.9700 . ?
C17 H17B 0.9700 . ?
C17 C18 1.517(5) . ?
C18 H18A 0.9700 . ?
C18 H18B 0.9700 . ?
C18 C19 1.529(5) . ?
C19 H19A 0.9700 . ?
C19 H19B 0.9700 . ?
C19 C20 1.521(6) . ?
C20 H20A 0.9700 . ?
C20 H20B 0.9700 . ?
C20 C21 1.520(5) . ?
C21 H21A 0.9700 . ?
C21 H21B 0.9700 . ?
C21 C22 1.521(5) . ?
C22 H22A 0.9700 . ?
C22 H22B 0.9700 . ?
C22 C23 1.521(5) . ?
C23 H23A 0.9700 . ?
C23 H23B 0.9700 . ?
C23 C24 1.531(5) . ?
C24 H24A 0.9700 . ?
C24 H24B 0.9700 . ?
C24 C25 1.523(5) . ?
C25 H25A 0.9700 . ?
C25 H25B 0.9700 . ?
C25 C26 1.530(5) . ?
C26 H26A 0.9700 . ?
C26 H26B 0.9700 . ?
C26 C27 1.519(5) . ?
C27 H27A 0.9700 . ?
C27 H27B 0.9700 . ?
C27 C28 1.528(5) . ?
C28 H28A 0.9700 . ?
C28 H28B 0.9700 . ?
C28 C29 1.520(5) . ?
C29 H29A 0.9700 . ?
C29 H29B 0.9700 . ?
C29 C30 1.526(6) . ?
C30 H30A 0.9700 . ?
C30 H30B 0.9700 . ?
C30 C31 1.522(6) . ?
C31 H31A 0.9600 . ?
C31 H31B 0.9600 . ?
C31 H31C 0.9600 . ?

loop_
_geom_torsion_atom_site_label_1
_geom_torsion_atom_site_label_2
_geom_torsion_atom_site_label_3
_geom_torsion_atom_site_label_4
_geom_torsion
_geom_torsion_site_symmetry_1
_geom_torsion_site_symmetry_2
_geom_torsion_site_symmetry_3
_geom_torsion_site_symmetry_4
_geom_torsion_publ_flag
O2 C16 C17 C18 166.5(4) . . . . ?
O3 C16 C17 C18 -16.2(7) . . . . ?
N1 C14 C15 O2 -173.8(4) . . . . ?
C1 C2 C3 C4 -179.6(4) . . . . ?
C2 C3 C4 C5 179.4(4) . . . . ?
C3 C4 C5 C6 178.6(4) . . . . ?
C4 C5 C6 C7 -179.7(4) . . . . ?
C5 C6 C7 C8 179.8(3) . . . . ?
C6 C7 C8 C9 -179.7(3) . . . . ?
C7 C8 C9 C10 -179.4(3) . . . . ?
C8 C9 C10 C11 -177.4(3) . . . . ?
C9 C10 C11 C12 -179.7(3) . . . . ?
C10 C11 C12 C13 68.1(5) . . . . ?
C11 C12 C13 O1 50.4(5) . . . . ?
C11 C12 C13 N1 -130.0(4) . . . . ?
C13 N1 C14 C15 76.5(5) . . . . ?
C14 N1 C13 O1 -1.5(6) . . . . ?
C14 N1 C13 C12 178.9(3) . . . . ?
C15 O2 C16 O3 0.5(7) . . . . ?
C15 O2 C16 C17 177.9(4) . . . . ?
C16 O2 C15 C14 -99.9(5) . . . . ?
C16 C17 C18 C19 177.9(3) . . . . ?
C17 C18 C19 C20 179.4(3) . . . . ?
C18 C19 C20 C21 178.8(3) . . . . ?
C19 C20 C21 C22 179.5(3) . . . . ?
C20 C21 C22 C23 -179.7(3) . . . . ?
C21 C22 C23 C24 179.7(3) . . . . ?
C22 C23 C24 C25 -179.5(3) . . . . ?
C23 C24 C25 C26 180.0(3) . . . . ?
C24 C25 C26 C27 -179.9(3) . . . . ?
C25 C26 C27 C28 -179.8(3) . . . . ?
C26 C27 C28 C29 179.9(3) . . . . ?
C27 C28 C29 C30 179.4(3) . . . . ?
C28 C29 C30 C31 178.9(4) . . . . ?
